data_7248999
loop_
_publ_author_name
'Loya, Jesus Daniel'
'Agarwal, Sidhaesh A.'
'Lutz, Nicholas'
'Reinheimer, Eric W.'
'Campillo-Alvarado, Gonzalo'

_publ_section_title
;
 Co-crystal formation vs. boron coordination: fluorination in azopyridines
 regulates supramolecular competition
;
_journal_issue 30
_journal_name_full CrystEngComm
_journal_page_first 4017
_journal_page_last 4021
_journal_paper_doi 10.1039/D4CE00611A
_journal_volume 26
_journal_year 2024
_chemical_formula_moiety 'C34 H22 B2 F4 N4 O4'
_chemical_formula_sum 'C34 H22 B2 F4 N4 O4'
_chemical_formula_weight 648.17
_chemical_name_systematic '3,5-difluoroazopyiridine adduct of phenylboronic acid catechol ester'
_space_group_crystal_system monoclinic
_space_group_IT_number 14
_space_group_name_Hall '-P 2ybc'
_space_group_name_H-M_alt 'P 1 21/c 1'
_atom_sites_solution_hydrogens geom
_atom_sites_solution_primary dual
_audit_creation_date 2024-03-11
_audit_creation_method
;
Olex2 1.5-ac6-017
(compiled 2024.02.01 svn.r2f8d729c for Rigaku Oxford Diffraction, GUI svn.r6920)
;
_audit_update_record
;
2024-04-10 deposited with the CCDC.	2024-07-05 downloaded from the CCDC.
;
_cell_angle_alpha 90
_cell_angle_beta 98.123(5)
_cell_angle_gamma 90
_cell_formula_units_Z 2
_cell_length_a 7.0434(4)
_cell_length_b 12.8068(7)
_cell_length_c 16.0013(9)
_cell_measurement_reflns_used 2934
_cell_measurement_temperature 100.0(6)
_cell_measurement_theta_max 30.0580
_cell_measurement_theta_min 2.0560
_cell_volume 1428.89(14)
_computing_cell_refinement 'CrysAlisPro 1.171.43.112a (Rigaku OD, 2024)'
_computing_data_collection 'CrysAlisPro system (CCD 43.108a 64-bit (release 14-02-2024))'
_computing_data_reduction 'CrysAlisPro 1.171.43.112a (Rigaku OD, 2024)'
_computing_molecular_graphics 'Olex2 1.5-ac6-017 (Dolomanov et al., 2009)'
_computing_publication_material 'Olex2 1.5-ac6-017 (Dolomanov et al., 2009)'
_computing_structure_refinement 'SHELXL 2018/3 (Sheldrick, 2015)'
_computing_structure_solution 'SHELXT  (Sheldrick, 2015)'
_diffrn_ambient_environment N~2~
_diffrn_ambient_temperature 100.0(6)
_diffrn_detector 'Hybrid Pixel Array Detector'
_diffrn_detector_area_resol_mean 10.0000
_diffrn_measured_fraction_theta_full 1.000
_diffrn_measured_fraction_theta_max 1.000
_diffrn_measurement_details
;
List of Runs (angles in degrees, time in seconds):

  # Type    Start    End  Width  t~exp~   \w     \q     \k     \f   Frames
#--------------------------------------------------------------------------
  1  \w    -65.00 109.00   0.50   60.00    --   20.00  54.00   0.00  348
  2  \w    -65.00  39.00   0.50   60.00    --   20.00  54.00  60.00  208
  3  \w     60.00  92.00   0.50   60.00    --   20.00  54.00  60.00   64
  4  \w    -65.00 -40.00   0.50   60.00    --   20.00  54.00 -60.00   50
  5  \w    -11.00  14.00   0.50   60.00    --   20.00  54.00 -60.00   50
  6  \w     82.00 107.00   0.50   60.00    --   20.00  54.00 -60.00   50
  7  \w    -74.00 -48.00   0.50   60.00    --   20.00  54.00-180.00   52
  8  \w    -17.00   8.00   0.50   60.00    --   20.00  54.00-180.00   50
  9  \w     85.00 110.00   0.50   60.00    --   20.00  54.00-180.00   50
 10  \w     -6.00  20.00   0.50   60.00    --   20.00  54.00 -90.00   52
;
_diffrn_measurement_device 'two-circle diffractometer'
_diffrn_measurement_device_type 'XtaLAB Mini II'
_diffrn_measurement_method '\w scans'
_diffrn_orient_matrix_type 'CrysAlisPro convention (1999,Acta A55,543-557)'
_diffrn_orient_matrix_UB_11 -0.0418783000
_diffrn_orient_matrix_UB_12 -0.0164844000
_diffrn_orient_matrix_UB_13 -0.0408099000
_diffrn_orient_matrix_UB_21 0.0553753000
_diffrn_orient_matrix_UB_22 -0.0463993000
_diffrn_orient_matrix_UB_23 0.0047914000
_diffrn_orient_matrix_UB_31 -0.0743680000
_diffrn_orient_matrix_UB_32 -0.0253400000
_diffrn_orient_matrix_UB_33 0.0178116000
_diffrn_radiation_monochromator graphite
_diffrn_radiation_probe x-ray
_diffrn_radiation_type 'Mo K\a'
_diffrn_radiation_wavelength 0.71073
_diffrn_reflns_av_R_equivalents 0.0747
_diffrn_reflns_av_unetI/netI 0.0815
_diffrn_reflns_Laue_measured_fraction_full 1.000
_diffrn_reflns_Laue_measured_fraction_max 1.000
_diffrn_reflns_limit_h_max 8
_diffrn_reflns_limit_h_min -8
_diffrn_reflns_limit_k_max 15
_diffrn_reflns_limit_k_min -15
_diffrn_reflns_limit_l_max 19
_diffrn_reflns_limit_l_min -19
_diffrn_reflns_number 9008
_diffrn_reflns_point_group_measured_fraction_full 1.000
_diffrn_reflns_point_group_measured_fraction_max 1.000
_diffrn_reflns_theta_full 24.996
_diffrn_reflns_theta_max 24.996
_diffrn_reflns_theta_min 2.045
_diffrn_source 'fine-focus sealed X-ray tube'
_diffrn_source_type 'Rigaku (Mo) X-ray Source'
_exptl_absorpt_coefficient_mu 0.117
_exptl_absorpt_correction_T_max 1.00000
_exptl_absorpt_correction_T_min 0.79785
_exptl_absorpt_correction_type multi-scan
_exptl_absorpt_process_details
;
CrysAlisPro 1.171.43.112a (Rigaku Oxford Diffraction, 2024)
Empirical absorption correction using spherical harmonics,
implemented in SCALE3 ABSPACK scaling algorithm.
;
_exptl_crystal_colour black
_exptl_crystal_colour_primary black
_exptl_crystal_density_diffrn 1.507
_exptl_crystal_description block
_exptl_crystal_F_000 664
_exptl_crystal_size_max 0.19
_exptl_crystal_size_mid 0.13
_exptl_crystal_size_min 0.09
_refine_diff_density_max 0.240
_refine_diff_density_min -0.256
_refine_diff_density_rms 0.058
_refine_ls_extinction_method none
_refine_ls_goodness_of_fit_ref 0.978
_refine_ls_hydrogen_treatment constr
_refine_ls_matrix_type full
_refine_ls_number_parameters 217
_refine_ls_number_reflns 2526
_refine_ls_number_restraints 0
_refine_ls_restrained_S_all 0.978
_refine_ls_R_factor_all 0.0755
_refine_ls_R_factor_gt 0.0446
_refine_ls_shift/su_max 0.000
_refine_ls_shift/su_mean 0.000
_refine_ls_structure_factor_coef Fsqd
_refine_ls_weighting_details 'w=1/[\s^2^(Fo^2^)+(0.0440P)^2^] where P=(Fo^2^+2Fc^2^)/3'
_refine_ls_weighting_scheme calc
_refine_ls_wR_factor_gt 0.0997
_refine_ls_wR_factor_ref 0.1104
_reflns_Friedel_coverage 0.000
_reflns_number_gt 1725
_reflns_number_total 2526
_reflns_threshold_expression 'I > 2\s(I)'
_cod_data_source_file d4ce00611a2.cif
_cod_data_source_block PhBE-tetraFazop
_cod_depositor_comments 'Adding full bibliography for 7248998--7249003.cif.'
_cod_database_code 7248999
_shelx_shelxl_version_number 2018/3
_chemical_oxdiff_formula 'C H B N F O'
_shelx_space_group_comment
;
The symmetry employed for this shelxl refinement is uniquely defined
by the following loop, which should always be used as a source of
symmetry information in preference to the above space-group names.
They are only intended as comments.
;
_shelx_estimated_absorpt_t_max 0.990
_shelx_estimated_absorpt_t_min 0.978
_olex2_refinement_description
;
1. Fixed Uiso
 At 1.2 times of:
  All C(H) groups
2.a Aromatic/amide H refined with riding coordinates:
 C1(H1), C5(H5), C7(H7), C17(H17), C11(H11), C14(H14), C15(H15), C10(H10),
 C16(H16), C8(H8), C9(H9)
;
_olex2_submission_original_sample_id 34Fazop-PhBE
_olex2_submission_special_instructions 'No special instructions were received'
_oxdiff_exptl_absorpt_empirical_details
;
Empirical correction (ABSPACK) includes:
- Absorption correction using spherical harmonics
- Frame scaling
;
_oxdiff_exptl_absorpt_empirical_full_max 1.302
_oxdiff_exptl_absorpt_empirical_full_min 0.864

loop_
_space_group_symop_operation_xyz
'x, y, z'
'-x, y+1/2, -z+1/2'
'-x, -y, -z'
'x, -y-1/2, z-1/2'

loop_
_atom_site_label
_atom_site_type_symbol
_atom_site_fract_x
_atom_site_fract_y
_atom_site_fract_z
_atom_site_U_iso_or_equiv
_atom_site_adp_type
_atom_site_occupancy
_atom_site_site_symmetry_order
_atom_site_calc_flag
_atom_site_refinement_flags_posn
_atom_site_refinement_flags_adp
_atom_site_refinement_flags_occupancy
_atom_site_disorder_assembly
_atom_site_disorder_group
F1 F 0.16034(16) 0.89427(9) 0.86823(7) 0.0269(3) Uani 1 1 d . . . . .
F2 F 0.82246(17) 0.95204(10) 0.93068(8) 0.0379(4) Uani 1 1 d . . . . .
O2 O 0.6735(2) 0.76883(11) 0.64044(9) 0.0241(4) Uani 1 1 d . . . . .
O1 O 0.41223(19) 0.66515(11) 0.66407(9) 0.0241(4) Uani 1 1 d . . . . .
N1 N 0.5516(2) 0.78765(12) 0.77969(10) 0.0198(4) Uani 1 1 d . . . . .
N2 N 0.4395(2) 0.99957(14) 0.96699(10) 0.0235(4) Uani 1 1 d . . . . .
C2 C 0.3411(3) 0.87619(16) 0.85629(13) 0.0196(5) Uani 1 1 d . . . . .
C3 C 0.4872(3) 0.92591(15) 0.90641(13) 0.0200(5) Uani 1 1 d . . . . .
C1 C 0.3729(3) 0.80625(15) 0.79436(13) 0.0205(5) Uani 1 1 d . . . . .
H1 H 0.267962 0.771397 0.762211 0.025 Uiso 1 1 calc R U . . .
C12 C 0.3653(3) 0.72561(16) 0.59352(14) 0.0222(5) Uani 1 1 d . . . . .
C6 C 0.7463(3) 0.62098(15) 0.74814(13) 0.0219(5) Uani 1 1 d . . . . .
C13 C 0.5203(3) 0.78707(16) 0.57933(14) 0.0217(5) Uani 1 1 d . . . . .
C4 C 0.6706(3) 0.90449(16) 0.88817(14) 0.0259(6) Uani 1 1 d . . . . .
C5 C 0.6994(3) 0.83659(16) 0.82522(13) 0.0249(5) Uani 1 1 d . . . . .
H5 H 0.826027 0.823971 0.813626 0.030 Uiso 1 1 calc R U . . .
C7 C 0.9324(3) 0.61425(16) 0.72895(14) 0.0255(5) Uani 1 1 d . . . . .
H7 H 0.971432 0.660226 0.688007 0.031 Uiso 1 1 calc R U . . .
C17 C 0.1932(3) 0.73067(16) 0.54110(14) 0.0261(6) Uani 1 1 d . . . . .
H17 H 0.087714 0.687888 0.550013 0.031 Uiso 1 1 calc R U . . .
C11 C 0.6976(3) 0.55298(16) 0.80958(14) 0.0263(5) Uani 1 1 d . . . . .
H11 H 0.572160 0.556348 0.824786 0.032 Uiso 1 1 calc R U . . .
C14 C 0.5100(3) 0.85431(17) 0.51229(14) 0.0285(6) Uani 1 1 d . . . . .
H14 H 0.617315 0.894719 0.501923 0.034 Uiso 1 1 calc R U . . .
C15 C 0.3351(3) 0.86061(17) 0.46019(14) 0.0303(6) Uani 1 1 d . . . . .
H15 H 0.322440 0.907218 0.413543 0.036 Uiso 1 1 calc R U . . .
C10 C 0.8249(3) 0.48113(17) 0.84896(15) 0.0305(6) Uani 1 1 d . . . . .
H10 H 0.787325 0.435746 0.890636 0.037 Uiso 1 1 calc R U . . .
C16 C 0.1803(3) 0.80163(16) 0.47404(14) 0.0285(6) Uani 1 1 d . . . . .
H16 H 0.062346 0.809020 0.437568 0.034 Uiso 1 1 calc R U . . .
C8 C 1.0613(3) 0.54264(17) 0.76778(15) 0.0297(6) Uani 1 1 d . . . . .
H8 H 1.187434 0.539633 0.753315 0.036 Uiso 1 1 calc R U . . .
C9 C 1.0085(3) 0.47530(17) 0.82750(15) 0.0330(6) Uani 1 1 d . . . . .
H9 H 1.097067 0.425281 0.853772 0.040 Uiso 1 1 calc R U . . .
B1 B 0.6002(4) 0.70271(19) 0.70268(16) 0.0228(6) Uani 1 1 d . . . . .

loop_
_atom_site_aniso_label
_atom_site_aniso_U_11
_atom_site_aniso_U_22
_atom_site_aniso_U_33
_atom_site_aniso_U_23
_atom_site_aniso_U_13
_atom_site_aniso_U_12
F1 0.0193(7) 0.0297(7) 0.0328(8) -0.0004(6) 0.0076(6) 0.0051(5)
F2 0.0220(7) 0.0484(9) 0.0445(9) -0.0248(7) 0.0094(6) -0.0081(6)
O2 0.0246(8) 0.0236(8) 0.0246(9) 0.0024(7) 0.0053(7) -0.0022(7)
O1 0.0247(8) 0.0229(8) 0.0252(9) 0.0003(7) 0.0055(7) -0.0020(7)
N1 0.0206(10) 0.0173(9) 0.0221(10) 0.0004(8) 0.0055(8) -0.0014(7)
N2 0.0248(10) 0.0224(9) 0.0247(11) -0.0021(10) 0.0084(8) -0.0006(9)
C2 0.0176(11) 0.0212(12) 0.0207(12) 0.0046(10) 0.0051(10) 0.0042(9)
C3 0.0237(11) 0.0149(11) 0.0225(12) 0.0001(10) 0.0067(10) 0.0034(9)
C1 0.0175(11) 0.0199(11) 0.0241(13) 0.0028(10) 0.0034(10) 0.0012(9)
C12 0.0294(13) 0.0156(11) 0.0225(12) -0.0010(10) 0.0065(10) 0.0040(10)
C6 0.0278(12) 0.0164(11) 0.0219(12) -0.0069(10) 0.0049(10) -0.0013(9)
C13 0.0216(12) 0.0198(12) 0.0230(12) -0.0048(10) 0.0017(10) 0.0015(9)
C4 0.0202(12) 0.0255(13) 0.0321(14) -0.0091(11) 0.0035(10) -0.0040(10)
C5 0.0188(11) 0.0267(12) 0.0309(14) -0.0050(11) 0.0089(10) -0.0006(10)
C7 0.0305(13) 0.0224(12) 0.0243(13) -0.0020(11) 0.0070(11) -0.0009(10)
C17 0.0278(13) 0.0230(12) 0.0283(14) -0.0069(11) 0.0067(11) -0.0011(10)
C11 0.0252(12) 0.0261(12) 0.0288(14) -0.0020(11) 0.0078(11) 0.0006(10)
C14 0.0339(13) 0.0234(12) 0.0295(14) 0.0031(11) 0.0082(11) 0.0004(11)
C15 0.0404(15) 0.0245(13) 0.0260(14) 0.0008(11) 0.0044(11) 0.0051(11)
C10 0.0373(14) 0.0214(12) 0.0325(14) 0.0031(11) 0.0037(12) -0.0011(11)
C16 0.0309(14) 0.0268(13) 0.0266(13) -0.0050(11) 0.0002(11) 0.0031(11)
C8 0.0240(13) 0.0299(13) 0.0355(15) -0.0104(12) 0.0054(11) 0.0022(11)
C9 0.0352(14) 0.0235(13) 0.0368(15) -0.0049(12) -0.0078(12) 0.0077(11)
B1 0.0244(14) 0.0210(13) 0.0249(15) -0.0027(12) 0.0102(12) -0.0008(11)

loop_
_atom_type_symbol
_atom_type_description
_atom_type_scat_dispersion_real
_atom_type_scat_dispersion_imag
_atom_type_scat_source
C C 0.0033 0.0016 'International Tables Vol C Tables 4.2.6.8 and 6.1.1.4'
H H 0.0000 0.0000 'International Tables Vol C Tables 4.2.6.8 and 6.1.1.4'
B B 0.0013 0.0007 'International Tables Vol C Tables 4.2.6.8 and 6.1.1.4'
F F 0.0171 0.0103 'International Tables Vol C Tables 4.2.6.8 and 6.1.1.4'
N N 0.0061 0.0033 'International Tables Vol C Tables 4.2.6.8 and 6.1.1.4'
O O 0.0106 0.0060 'International Tables Vol C Tables 4.2.6.8 and 6.1.1.4'

loop_
_exptl_crystal_face_index_h
_exptl_crystal_face_index_k
_exptl_crystal_face_index_l
_exptl_crystal_face_perp_dist
-2 -1 2 0.0801
2 1 -2 0.0737
1 -2 1 0.0683
-1 2 -1 0.0434
-1 1 -2 0.0296
1 -1 2 0.0606
0 1 2 0.0733
0 -1 -2 0.0452
0 -1 0 0.0679
-1 2 1 0.0760
1 -2 -1 0.0598
0 -2 1 0.0701
0 2 -1 0.0679
0 -1 2 0.0744
1 0 2 0.0515
0 2 1 0.0579

loop_
_geom_angle_atom_site_label_1
_geom_angle_atom_site_label_2
_geom_angle_atom_site_label_3
_geom_angle
_geom_angle_site_symmetry_1
_geom_angle_site_symmetry_3
_geom_angle_publ_flag
C13 O2 B1 105.53(17) . . ?
C12 O1 B1 105.12(16) . . ?
C1 N1 C5 120.08(18) . . ?
C1 N1 B1 121.96(17) . . ?
C5 N1 B1 117.96(16) . . ?
N2 N2 C3 112.3(2) 3_677 . ?
F1 C2 C3 119.27(18) . . ?
F1 C2 C1 118.13(18) . . ?
C3 C2 C1 122.60(19) . . ?
C2 C3 N2 118.42(18) . . ?
C2 C3 C4 115.39(19) . . ?
C4 C3 N2 126.01(19) . . ?
N1 C1 C2 119.74(19) . . ?
O1 C12 C13 110.56(19) . . ?
O1 C12 C17 128.2(2) . . ?
C17 C12 C13 121.2(2) . . ?
C7 C6 C11 116.8(2) . . ?
C7 C6 B1 120.97(19) . . ?
C11 C6 B1 122.22(19) . . ?
O2 C13 C12 110.14(19) . . ?
C14 C13 O2 128.0(2) . . ?
C14 C13 C12 121.9(2) . . ?
F2 C4 C3 120.37(19) . . ?
F2 C4 C5 118.35(19) . . ?
C5 C4 C3 121.3(2) . . ?
N1 C5 C4 120.88(19) . . ?
C8 C7 C6 121.6(2) . . ?
C12 C17 C16 117.0(2) . . ?
C10 C11 C6 122.2(2) . . ?
C13 C14 C15 116.8(2) . . ?
C16 C15 C14 122.0(2) . . ?
C11 C10 C9 119.6(2) . . ?
C15 C16 C17 121.0(2) . . ?
C7 C8 C9 120.3(2) . . ?
C8 C9 C10 119.4(2) . . ?
O2 B1 O1 106.84(18) . . ?
O2 B1 N1 104.41(16) . . ?
O2 B1 C6 115.58(18) . . ?
O1 B1 N1 104.56(16) . . ?
O1 B1 C6 118.10(18) . . ?
C6 B1 N1 105.91(17) . . ?

loop_
_geom_bond_atom_site_label_1
_geom_bond_atom_site_label_2
_geom_bond_distance
_geom_bond_site_symmetry_2
_geom_bond_publ_flag
F1 C2 1.334(2) . ?
F2 C4 1.331(2) . ?
O2 C13 1.370(2) . ?
O2 B1 1.456(3) . ?
O1 C12 1.370(2) . ?
O1 B1 1.461(3) . ?
N1 C1 1.334(2) . ?
N1 C5 1.339(2) . ?
N1 B1 1.714(3) . ?
N2 N2 1.260(3) 3_677 ?
N2 C3 1.426(2) . ?
C2 C3 1.369(3) . ?
C2 C1 1.377(3) . ?
C3 C4 1.391(3) . ?
C12 C13 1.390(3) . ?
C12 C17 1.375(3) . ?
C6 C7 1.391(3) . ?
C6 C11 1.392(3) . ?
C6 B1 1.572(3) . ?
C13 C14 1.370(3) . ?
C4 C5 1.367(3) . ?
C7 C8 1.376(3) . ?
C17 C16 1.399(3) . ?
C11 C10 1.374(3) . ?
C14 C15 1.389(3) . ?
C15 C16 1.370(3) . ?
C10 C9 1.386(3) . ?
C8 C9 1.377(3) . ?

loop_
_exptl_oxdiff_crystal_face_indexfrac_h
_exptl_oxdiff_crystal_face_indexfrac_k
_exptl_oxdiff_crystal_face_indexfrac_l
_exptl_oxdiff_crystal_face_x
_exptl_oxdiff_crystal_face_y
_exptl_oxdiff_crystal_face_z
-1.9904 -0.9947 1.9854 0.0187 -0.0546 0.2086
1.9904 0.9947 -1.9854 -0.0187 0.0546 -0.2086
0.9943 -1.9916 0.9966 -0.0495 0.1522 -0.0057
-0.9943 1.9916 -0.9966 0.0495 -0.1522 0.0057
-0.9934 0.9964 -1.9922 0.1065 -0.1108 0.0131
0.9934 -0.9964 1.9922 -0.1065 0.1108 -0.0131
-0.0015 0.9950 1.9909 -0.0976 -0.0367 0.0104
0.0015 -0.9950 -1.9909 0.0976 0.0367 -0.0104
0.0002 -0.9954 -0.0005 0.0164 0.0462 0.0252
-0.9956 1.9912 0.9939 -0.0317 -0.1428 0.0413
0.9956 -1.9912 -0.9939 0.0317 0.1428 -0.0413
-0.0003 -1.9910 0.9943 -0.0077 0.0971 0.0682
0.0003 1.9910 -0.9943 0.0077 -0.0971 -0.0682
-0.0012 -0.9958 1.9900 -0.0647 0.0557 0.0608
0.9933 -0.0010 1.9927 -0.1229 0.0646 -0.0383
-0.0010 1.9906 0.9961 -0.0734 -0.0876 -0.0326
